data_1514453
loop_
_publ_author_name
'Zhao, Jinbo'
'Liu, Shasha'
'Marino, Nadia'
'Clark, Daniel A.'

_publ_section_title
;
 Regio- and stereoselective trans-silylvinylation of internal alkynes
 catalyzed by RuHCl(CO)(PCy3)2
;
_journal_issue 4
_journal_name_full 'Chemical Science'
_journal_page_first 1547
_journal_paper_doi 10.1039/c3sc22002h
_journal_volume 4
_journal_year 2013
_chemical_formula_moiety 'C29 H30 O3 Si'
_chemical_formula_sum 'C29 H30 O3 Si'
_chemical_formula_weight 454.62
_chemical_name_systematic
;
?
;
_space_group_IT_number 29
_symmetry_cell_setting orthorhombic
_symmetry_space_group_name_Hall 'P 2c -2ac'
_symmetry_space_group_name_H-M 'P c a 21'
_atom_sites_solution_hydrogens geom
_atom_sites_solution_primary direct
_atom_sites_solution_secondary difmap
_audit_creation_method SHELXL-97
_cell_angle_alpha 90.00
_cell_angle_beta 90.00
_cell_angle_gamma 90.00
_cell_formula_units_Z 4
_cell_length_a 25.2196(7)
_cell_length_b 11.8584(4)
_cell_length_c 8.5478(3)
_cell_measurement_reflns_used 5532
_cell_measurement_temperature 90(2)
_cell_measurement_theta_max 27.17
_cell_measurement_theta_min 2.37
_cell_volume 2556.34(14)
_computing_cell_refinement 'Bruker SAINT (Bruker, 2011)'
_computing_data_collection 'Bruker APEX2 (Bruker, 2011)'
_computing_data_reduction 'Bruker SAINT (Bruker, 2011)'
_computing_molecular_graphics 'SHELXP-97 (Sheldrick, 2008)'
_computing_publication_material 'Bruker SHELXTL(Bruker,2011)'
_computing_structure_refinement 'SHELXL-97 (Sheldrick, 2008)'
_computing_structure_solution 'SHELXS-97 (Sheldrick, 2008)'
_diffrn_ambient_temperature 90(2)
_diffrn_measured_fraction_theta_full 0.996
_diffrn_measured_fraction_theta_max 0.996
_diffrn_measurement_device_type 'Bruker APEX-II CCD'
_diffrn_measurement_method '\f and \w scans'
_diffrn_radiation_monochromator graphite
_diffrn_radiation_source 'fine-focus sealed tube'
_diffrn_radiation_type CuK\a
_diffrn_radiation_wavelength 1.54178
_diffrn_reflns_av_R_equivalents 0.0500
_diffrn_reflns_av_sigmaI/netI 0.0406
_diffrn_reflns_limit_h_max 18
_diffrn_reflns_limit_h_min -29
_diffrn_reflns_limit_k_max 14
_diffrn_reflns_limit_k_min -13
_diffrn_reflns_limit_l_max 10
_diffrn_reflns_limit_l_min -10
_diffrn_reflns_number 19289
_diffrn_reflns_theta_full 66.49
_diffrn_reflns_theta_max 66.49
_diffrn_reflns_theta_min 3.50
_exptl_absorpt_coefficient_mu 1.018
_exptl_absorpt_correction_T_max 0.9899
_exptl_absorpt_correction_T_min 0.9139
_exptl_absorpt_correction_type multi-scan
_exptl_absorpt_process_details 'SADABS SHELXL-97 (Sheldrick, 2008)'
_exptl_crystal_colour colourless
_exptl_crystal_density_diffrn 1.181
_exptl_crystal_density_method 'not measured'
_exptl_crystal_description plate
_exptl_crystal_F_000 968
_exptl_crystal_size_max 0.09
_exptl_crystal_size_mid 0.03
_exptl_crystal_size_min 0.01
_refine_diff_density_max 0.203
_refine_diff_density_min -0.152
_refine_diff_density_rms 0.034
_refine_ls_abs_structure_details 'Flack H D (1983), Acta Cryst. A39, 876-881'
_refine_ls_abs_structure_Flack 0.10(3)
_refine_ls_extinction_method none
_refine_ls_goodness_of_fit_ref 1.030
_refine_ls_hydrogen_treatment constr
_refine_ls_matrix_type full
_refine_ls_number_parameters 322
_refine_ls_number_reflns 4450
_refine_ls_number_restraints 199
_refine_ls_restrained_S_all 1.015
_refine_ls_R_factor_all 0.0447
_refine_ls_R_factor_gt 0.0381
_refine_ls_shift/su_max 0.000
_refine_ls_shift/su_mean 0.000
_refine_ls_structure_factor_coef Fsqd
_refine_ls_weighting_details 'calc w=1/[\s^2^(Fo^2^)+(0.0551P)^2^+0.1842P] where P=(Fo^2^+2Fc^2^)/3'
_refine_ls_weighting_scheme calc
_refine_ls_wR_factor_gt 0.0917
_refine_ls_wR_factor_ref 0.0955
_reflns_number_gt 3992
_reflns_number_total 4450
_reflns_threshold_expression >2sigma(I)
_cod_data_source_file c3sc22002h.txt
_cod_data_source_block sha1bis1
_cod_depositor_comments
;
The following automatic conversions were performed:

'_symmetry_cell_setting' value 'Orthorhombic' changed to
'orthorhombic' according to
/usr/data/users/saulius/automatic-downloads/retrospective/RSC/lib/dictionaries/cif_core.dic
dictionary named 'cif_core.dic' version 2.4.2 from 2011-04-26.

Automatic conversion script
Id: cif_fix_values 2281 2013-09-26 08:29:07Z andrius 
;
_cod_original_sg_symbol_H-M Pca2(1)
_cod_database_code 1514453

loop_
_symmetry_equiv_pos_as_xyz
'x, y, z'
'-x, -y, z+1/2'
'x+1/2, -y, z'
'-x+1/2, y, z+1/2'

loop_
_atom_site_label
_atom_site_type_symbol
_atom_site_fract_x
_atom_site_fract_y
_atom_site_fract_z
_atom_site_U_iso_or_equiv
_atom_site_adp_type
_atom_site_occupancy
_atom_site_symmetry_multiplicity
_atom_site_calc_flag
_atom_site_refinement_flags
_atom_site_disorder_assembly
_atom_site_disorder_group
Si1 Si 0.43353(2) 0.64340(5) -0.51598(8) 0.03451(15) Uani 1 1 d U A .
O1 O 0.38525(7) 0.58949(18) -0.6232(2) 0.0565(5) Uani 1 1 d DU . .
C1 C 0.38706(8) 0.70043(18) -0.3619(3) 0.0279(5) Uani 1 1 d DU . .
C2 C 0.33298(8) 0.6563(2) -0.4083(3) 0.0349(5) Uani 1 1 d DU A .
H2A H 0.3247 0.5865 -0.3495 0.042 Uiso 0.691(12) 1 calc PR A 1
H2B H 0.3053 0.7131 -0.3849 0.042 Uiso 0.691(12) 1 calc PR A 1
H2C H 0.3099 0.7198 -0.4399 0.042 Uiso 0.309(12) 1 calc PR A 2
H2D H 0.3163 0.6178 -0.3181 0.042 Uiso 0.309(12) 1 calc PR A 2
C3 C 0.33446(15) 0.6321(6) -0.5818(5) 0.0420(14) Uani 0.691(12) 1 d PDU A 1
H3 H 0.3302 0.7060 -0.6366 0.050 Uiso 0.691(12) 1 calc PR A 1
C4 C 0.2893(5) 0.5562(9) -0.6370(15) 0.063(3) Uani 0.691(12) 1 d PDU A 1
H4A H 0.2903 0.5499 -0.7513 0.095 Uiso 0.691(12) 1 calc PR A 1
H4B H 0.2553 0.5889 -0.6049 0.095 Uiso 0.691(12) 1 calc PR A 1
H4C H 0.2932 0.4812 -0.5904 0.095 Uiso 0.691(12) 1 calc PR A 1
C3A C 0.3390(3) 0.5719(12) -0.5470(11) 0.039(3) Uani 0.309(12) 1 d PDU A 2
H3A H 0.3425 0.4958 -0.4975 0.047 Uiso 0.309(12) 1 calc PR A 2
C4A C 0.2939(9) 0.5635(19) -0.650(3) 0.046(5) Uani 0.309(12) 1 d PU A 2
H4A1 H 0.2887 0.6356 -0.7042 0.069 Uiso 0.309(12) 1 calc PR A 2
H4A2 H 0.2621 0.5455 -0.5890 0.069 Uiso 0.309(12) 1 calc PR A 2
H4A3 H 0.3001 0.5039 -0.7273 0.069 Uiso 0.309(12) 1 calc PR A 2
C5 C 0.47345(13) 0.7435(3) -0.6344(3) 0.0593(8) Uani 1 1 d U . .
H5A H 0.4869 0.7050 -0.7277 0.089 Uiso 1 1 calc R A .
H5B H 0.5033 0.7712 -0.5719 0.089 Uiso 1 1 calc R . .
H5C H 0.4512 0.8073 -0.6661 0.089 Uiso 1 1 calc R . .
C6 C 0.47706(10) 0.5305(3) -0.4370(4) 0.0536(7) Uani 1 1 d U . .
H6A H 0.4555 0.4749 -0.3811 0.080 Uiso 1 1 calc R A .
H6B H 0.5029 0.5636 -0.3649 0.080 Uiso 1 1 calc R . .
H6C H 0.4957 0.4935 -0.5234 0.080 Uiso 1 1 calc R . .
C7 C 0.39770(8) 0.76071(18) -0.2321(2) 0.0270(4) Uani 1 1 d U A .
C8 C 0.45186(8) 0.80793(19) -0.2029(2) 0.0290(5) Uani 1 1 d U . .
C9 C 0.47139(9) 0.8931(2) -0.2982(3) 0.0386(5) Uani 1 1 d U A .
H9 H 0.4504 0.9207 -0.3821 0.046 Uiso 1 1 calc R . .
C10 C 0.52114(11) 0.9381(3) -0.2720(4) 0.0569(8) Uani 1 1 d U . .
H10 H 0.5341 0.9965 -0.3377 0.068 Uiso 1 1 calc R A .
C11 C 0.55186(10) 0.8983(3) -0.1509(4) 0.0644(9) Uani 1 1 d U A .
H11 H 0.5862 0.9289 -0.1337 0.077 Uiso 1 1 calc R . .
C12 C 0.53307(10) 0.8148(3) -0.0553(3) 0.0559(8) Uani 1 1 d U . .
H12 H 0.5543 0.7879 0.0286 0.067 Uiso 1 1 calc R A .
C13 C 0.48304(9) 0.7691(2) -0.0805(3) 0.0410(6) Uani 1 1 d U A .
H13 H 0.4702 0.7112 -0.0137 0.049 Uiso 1 1 calc R . .
C14 C 0.35683(8) 0.78493(18) -0.1159(3) 0.0284(5) Uani 1 1 d U . .
H14 H 0.3230 0.7517 -0.1327 0.034 Uiso 1 1 calc R A .
C15 C 0.36211(8) 0.84861(18) 0.0109(2) 0.0280(5) Uani 1 1 d U A .
H15 H 0.3953 0.8826 0.0336 0.034 Uiso 1 1 calc R . .
C16 C 0.31689(8) 0.86680(19) 0.1161(2) 0.0285(5) Uani 1 1 d U . .
C17 C 0.28341(9) 0.9686(2) 0.3314(3) 0.0410(6) Uani 1 1 d . . .
H17A H 0.2698 0.8978 0.3778 0.049 Uiso 1 1 calc R A .
H17B H 0.2543 1.0048 0.2722 0.049 Uiso 1 1 calc R . .
C18 C 0.30253(7) 1.0459(2) 0.4575(3) 0.0330(5) Uani 1 1 d . A .
C19 C 0.33458(8) 1.0052(2) 0.5772(3) 0.0325(5) Uani 1 1 d . . .
H19 H 0.3451 0.9283 0.5767 0.039 Uiso 1 1 calc R A .
C20 C 0.35140(8) 1.07496(19) 0.6969(2) 0.0301(5) Uani 1 1 d . A .
H20 H 0.3739 1.0456 0.7762 0.036 Uiso 1 1 calc R . .
C21 C 0.33592(8) 1.18770(19) 0.7031(3) 0.0278(4) Uani 1 1 d . . .
C22 C 0.30362(8) 1.2277(2) 0.5831(3) 0.0348(5) Uani 1 1 d . A .
H22 H 0.2924 1.3042 0.5844 0.042 Uiso 1 1 calc R . .
C23 C 0.28767(8) 1.1583(2) 0.4621(3) 0.0370(5) Uani 1 1 d . . .
H23 H 0.2662 1.1881 0.3808 0.044 Uiso 1 1 calc R A .
C24 C 0.35179(8) 1.26141(19) 0.8340(3) 0.0304(5) Uani 1 1 d . A .
C25 C 0.35471(8) 1.2204(2) 0.9878(3) 0.0376(5) Uani 1 1 d . . .
H25 H 0.3474 1.1431 1.0078 0.045 Uiso 1 1 calc R A .
C26 C 0.36806(10) 1.2908(3) 1.1104(3) 0.0499(7) Uani 1 1 d . A .
H26 H 0.3696 1.2623 1.2142 0.060 Uiso 1 1 calc R . .
C27 C 0.37934(10) 1.4042(3) 1.0809(4) 0.0552(8) Uani 1 1 d . . .
H27 H 0.3886 1.4531 1.1646 0.066 Uiso 1 1 calc R A .
C28 C 0.37709(11) 1.4446(3) 0.9312(4) 0.0590(8) Uani 1 1 d . A .
H28 H 0.3848 1.5216 0.9111 0.071 Uiso 1 1 calc R . .
C29 C 0.36367(10) 1.3742(2) 0.8099(4) 0.0448(6) Uani 1 1 d . . .
H29 H 0.3625 1.4036 0.7066 0.054 Uiso 1 1 calc R A .
O2 O 0.27461(5) 0.81979(14) 0.10679(19) 0.0371(4) Uani 1 1 d . A .
O3 O 0.32781(5) 0.94442(14) 0.22708(17) 0.0320(3) Uani 1 1 d . A .

loop_
_atom_site_aniso_label
_atom_site_aniso_U_11
_atom_site_aniso_U_22
_atom_site_aniso_U_33
_atom_site_aniso_U_23
_atom_site_aniso_U_13
_atom_site_aniso_U_12
Si1 0.0327(3) 0.0394(3) 0.0314(3) -0.0103(3) 0.0012(3) 0.0042(2)
O1 0.0413(10) 0.0725(13) 0.0558(12) -0.0364(11) -0.0032(8) 0.0067(9)
C1 0.0275(10) 0.0290(11) 0.0273(11) -0.0008(9) -0.0009(8) 0.0053(8)
C2 0.0303(11) 0.0386(13) 0.0360(12) -0.0059(11) -0.0059(9) 0.0047(9)
C3 0.041(2) 0.049(3) 0.036(2) -0.006(2) -0.0138(16) 0.013(2)
C4 0.057(5) 0.071(5) 0.062(5) -0.040(4) -0.011(4) -0.011(4)
C3A 0.039(4) 0.045(6) 0.033(5) 0.000(4) -0.006(3) -0.003(4)
C4A 0.023(6) 0.070(10) 0.045(8) -0.002(7) -0.018(5) 0.027(6)
C5 0.076(2) 0.064(2) 0.0377(16) -0.0073(14) 0.0203(14) -0.0029(15)
C6 0.0393(14) 0.0564(17) 0.0651(19) -0.0058(14) 0.0107(12) 0.0131(12)
C7 0.0257(10) 0.0280(11) 0.0274(11) -0.0003(9) -0.0016(8) 0.0019(8)
C8 0.0244(10) 0.0353(12) 0.0272(11) -0.0103(9) 0.0032(8) 0.0044(8)
C9 0.0358(12) 0.0415(13) 0.0386(13) -0.0068(11) 0.0076(10) -0.0054(10)
C10 0.0440(14) 0.0684(19) 0.0583(18) -0.0136(15) 0.0194(13) -0.0229(13)
C11 0.0278(13) 0.102(3) 0.063(2) -0.0394(18) 0.0085(13) -0.0221(14)
C12 0.0281(12) 0.098(2) 0.0417(16) -0.0220(15) -0.0074(10) 0.0041(13)
C13 0.0322(11) 0.0557(16) 0.0350(13) -0.0062(11) -0.0038(9) 0.0040(11)
C14 0.0230(10) 0.0344(12) 0.0279(11) -0.0007(9) -0.0022(8) -0.0013(8)
C15 0.0215(9) 0.0356(12) 0.0269(12) -0.0012(9) -0.0003(8) -0.0017(8)
C16 0.0254(10) 0.0385(12) 0.0216(11) -0.0012(9) -0.0023(8) -0.0018(9)
C17 0.0247(11) 0.0671(17) 0.0313(13) -0.0155(12) 0.0028(9) -0.0044(10)
C18 0.0193(9) 0.0539(14) 0.0257(12) -0.0080(10) 0.0047(8) -0.0031(9)
C19 0.0265(10) 0.0364(12) 0.0348(13) -0.0080(11) 0.0004(9) -0.0011(8)
C20 0.0268(10) 0.0381(12) 0.0253(11) 0.0009(10) -0.0013(8) 0.0005(8)
C21 0.0193(9) 0.0363(12) 0.0279(11) 0.0009(9) 0.0032(8) -0.0006(8)
C22 0.0289(11) 0.0396(13) 0.0357(13) 0.0006(11) -0.0006(9) 0.0047(9)
C23 0.0262(10) 0.0553(15) 0.0295(12) 0.0004(11) -0.0028(9) 0.0038(9)
C24 0.0214(10) 0.0340(12) 0.0357(13) -0.0067(10) 0.0008(8) 0.0006(8)
C25 0.0345(11) 0.0448(13) 0.0336(12) -0.0035(12) -0.0001(10) -0.0043(9)
C26 0.0393(13) 0.073(2) 0.0377(14) -0.0166(14) -0.0046(11) -0.0010(12)
C27 0.0391(14) 0.0613(19) 0.065(2) -0.0383(16) -0.0075(13) 0.0013(12)
C28 0.0585(17) 0.0368(15) 0.082(2) -0.0160(15) -0.0138(15) -0.0002(12)
C29 0.0429(14) 0.0365(14) 0.0550(17) -0.0008(12) -0.0075(12) -0.0033(10)
O2 0.0262(8) 0.0528(10) 0.0323(8) -0.0104(8) 0.0019(6) -0.0093(7)
O3 0.0213(7) 0.0491(9) 0.0256(8) -0.0092(7) 0.0027(6) -0.0047(6)

loop_
_atom_type_symbol
_atom_type_description
_atom_type_scat_dispersion_real
_atom_type_scat_dispersion_imag
_atom_type_scat_source
C C 0.0181 0.0091 'International Tables Vol C Tables 4.2.6.8 and 6.1.1.4'
H H 0.0000 0.0000 'International Tables Vol C Tables 4.2.6.8 and 6.1.1.4'
O O 0.0492 0.0322 'International Tables Vol C Tables 4.2.6.8 and 6.1.1.4'
Si Si 0.2541 0.3302 'International Tables Vol C Tables 4.2.6.8 and 6.1.1.4'

loop_
_geom_angle_atom_site_label_1
_geom_angle_atom_site_label_2
_geom_angle_atom_site_label_3
_geom_angle
O1 Si1 C5 110.16(14)
O1 Si1 C6 110.99(13)
C5 Si1 C6 109.77(14)
O1 Si1 C1 93.90(9)
C5 Si1 C1 119.19(12)
C6 Si1 C1 111.80(12)
C3A O1 C3 32.6(5)
C3A O1 Si1 115.4(3)
C3 O1 Si1 112.9(2)
C7 C1 C2 125.40(19)
C7 C1 Si1 129.86(16)
C2 C1 Si1 104.61(15)
C3 C2 C1 107.5(2)
C3 C2 C3A 29.5(4)
C1 C2 C3A 109.5(3)
C3 C2 H2A 110.2
C1 C2 H2A 110.2
C3A C2 H2A 82.6
C3 C2 H2B 110.2
C1 C2 H2B 110.2
C3A C2 H2B 131.3
H2A C2 H2B 108.5
C3 C2 H2C 83.7
C1 C2 H2C 109.8
C3A C2 H2C 109.8
H2A C2 H2C 130.6
H2B C2 H2C 28.7
C3 C2 H2D 133.4
C1 C2 H2D 109.8
C3A C2 H2D 109.8
H2A C2 H2D 29.5
H2B C2 H2D 81.7
H2C C2 H2D 108.2
O1 C3 C2 109.5(3)
O1 C3 C4 112.7(6)
C2 C3 C4 113.4(7)
O1 C3 H3 106.9
C2 C3 H3 106.9
C4 C3 H3 106.9
O1 C3A C4A 113.4(14)
O1 C3A C2 110.6(6)
C4A C3A C2 115.6(12)
O1 C3A H3A 105.4
C4A C3A H3A 105.4
C2 C3A H3A 105.4
C3A C4A H4A1 109.5
C3A C4A H4A2 109.5
H4A1 C4A H4A2 109.5
C3A C4A H4A3 109.5
H4A1 C4A H4A3 109.5
H4A2 C4A H4A3 109.5
Si1 C5 H5A 109.5
Si1 C5 H5B 109.5
H5A C5 H5B 109.5
Si1 C5 H5C 109.5
H5A C5 H5C 109.5
H5B C5 H5C 109.5
Si1 C6 H6A 109.5
Si1 C6 H6B 109.5
H6A C6 H6B 109.5
Si1 C6 H6C 109.5
H6A C6 H6C 109.5
H6B C6 H6C 109.5
C1 C7 C14 121.62(18)
C1 C7 C8 121.19(19)
C14 C7 C8 117.18(18)
C9 C8 C13 118.9(2)
C9 C8 C7 119.87(19)
C13 C8 C7 121.3(2)
C10 C9 C8 120.6(3)
C10 C9 H9 119.7
C8 C9 H9 119.7
C11 C10 C9 120.0(3)
C11 C10 H10 120.0
C9 C10 H10 120.0
C12 C11 C10 120.2(2)
C12 C11 H11 119.9
C10 C11 H11 119.9
C11 C12 C13 120.2(3)
C11 C12 H12 119.9
C13 C12 H12 119.9
C8 C13 C12 120.1(3)
C8 C13 H13 119.9
C12 C13 H13 119.9
C15 C14 C7 126.63(19)
C15 C14 H14 116.7
C7 C14 H14 116.7
C14 C15 C16 120.38(18)
C14 C15 H15 119.8
C16 C15 H15 119.8
O2 C16 O3 122.83(19)
O2 C16 C15 125.3(2)
O3 C16 C15 111.84(17)
O3 C17 C18 108.27(17)
O3 C17 H17A 110.0
C18 C17 H17A 110.0
O3 C17 H17B 110.0
C18 C17 H17B 110.0
H17A C17 H17B 108.4
C23 C18 C19 118.1(2)
C23 C18 C17 121.5(2)
C19 C18 C17 120.4(2)
C20 C19 C18 121.0(2)
C20 C19 H19 119.5
C18 C19 H19 119.5
C19 C20 C21 121.1(2)
C19 C20 H20 119.5
C21 C20 H20 119.5
C22 C21 C20 117.5(2)
C22 C21 C24 121.0(2)
C20 C21 C24 121.4(2)
C23 C22 C21 121.2(2)
C23 C22 H22 119.4
C21 C22 H22 119.4
C22 C23 C18 121.1(2)
C22 C23 H23 119.5
C18 C23 H23 119.5
C29 C24 C25 117.6(2)
C29 C24 C21 121.2(2)
C25 C24 C21 121.3(2)
C26 C25 C24 120.9(2)
C26 C25 H25 119.6
C24 C25 H25 119.6
C25 C26 C27 119.6(3)
C25 C26 H26 120.2
C27 C26 H26 120.2
C28 C27 C26 119.8(3)
C28 C27 H27 120.1
C26 C27 H27 120.1
C27 C28 C29 120.3(3)
C27 C28 H28 119.9
C29 C28 H28 119.9
C28 C29 C24 121.8(3)
C28 C29 H29 119.1
C24 C29 H29 119.1
C16 O3 C17 113.99(15)

loop_
_geom_bond_atom_site_label_1
_geom_bond_atom_site_label_2
_geom_bond_distance
Si1 O1 1.6524(18)
Si1 C5 1.857(3)
Si1 C6 1.858(3)
Si1 C1 1.888(2)
O1 C3A 1.352(8)
O1 C3 1.422(4)
C1 C7 1.346(3)
C1 C2 1.514(3)
C2 C3 1.510(5)
C2 C3A 1.558(9)
C2 H2A 0.9900
C2 H2B 0.9900
C2 H2C 0.9900
C2 H2D 0.9900
C3 C4 1.527(12)
C3 H3 1.0000
C4 H4A 0.9800
C4 H4B 0.9800
C4 H4C 0.9800
C3A C4A 1.44(2)
C3A H3A 1.0000
C4A H4A1 0.9800
C4A H4A2 0.9800
C4A H4A3 0.9800
C5 H5A 0.9800
C5 H5B 0.9800
C5 H5C 0.9800
C6 H6A 0.9800
C6 H6B 0.9800
C6 H6C 0.9800
C7 C14 1.460(3)
C7 C8 1.497(3)
C8 C9 1.387(3)
C8 C13 1.388(3)
C9 C10 1.382(4)
C9 H9 0.9500
C10 C11 1.376(5)
C10 H10 0.9500
C11 C12 1.369(5)
C11 H11 0.9500
C12 C13 1.390(4)
C12 H12 0.9500
C13 H13 0.9500
C14 C15 1.327(3)
C14 H14 0.9500
C15 C16 1.469(3)
C15 H15 0.9500
C16 O2 1.206(3)
C16 O3 1.350(3)
C17 O3 1.460(3)
C17 C18 1.494(3)
C17 H17A 0.9900
C17 H17B 0.9900
C18 C23 1.385(3)
C18 C19 1.390(3)
C19 C20 1.382(3)
C19 H19 0.9500
C20 C21 1.394(3)
C20 H20 0.9500
C21 C22 1.393(3)
C21 C24 1.475(3)
C22 C23 1.382(3)
C22 H22 0.9500
C23 H23 0.9500
C24 C29 1.386(3)
C24 C25 1.404(4)
C25 C26 1.382(4)
C25 H25 0.9500
C26 C27 1.397(5)
C26 H26 0.9500
C27 C28 1.367(5)
C27 H27 0.9500
C28 C29 1.374(4)
C28 H28 0.9500
C29 H29 0.9500
